data_7150643
loop_
_publ_author_name
'Shkoor, Mohanad'
'Riahi, Abdolmajid'
'Fatunsin, Olumide'
'Hussain, Ibrar'
'Yawer, Mirza A.'
'Lubbe, Mathias'
'Reim, Stefanie'
'Reinke, Helmut'
'Fischer, Christine'
'Langer, Peter'

_publ_section_title
;
 Diversity-oriented synthesis of 1-hydroxy-2,4-benzodioates by
 regioselective [3+3] cyclocondensations of
 1,3-bis(silyloxy)-1,3-butadienes with 3-alkoxy- and
 3-silyloxy-2-alkoxycarbonyl-2-en-1-ones
;
_journal_issue 10
_journal_name_full 'Organic &amp; Biomolecular Chemistry'
_journal_page_first 2182
_journal_page_last 2186
_journal_paper_doi 10.1039/b900542k
_journal_volume 7
_journal_year 2009
_chemical_formula_moiety 'C17 H15 Cl O5'
_chemical_formula_sum 'C17 H15 Cl O5'
_chemical_formula_weight 334.74
_chemical_melting_point 433
_chemical_name_systematic
;
Dimethyl 4'-chloro-2-hydroxy-4-methylbiphenyl-3,5-dicarboxylate
;
_space_group_IT_number 14
_symmetry_cell_setting monoclinic
_symmetry_space_group_name_Hall '-P 2yn'
_symmetry_space_group_name_H-M 'P 1 21/n 1'
_atom_sites_solution_hydrogens geom
_atom_sites_solution_primary direct
_atom_sites_solution_secondary difmap
_audit_creation_method SHELXL-97
_cell_angle_alpha 90.00
_cell_angle_beta 98.435(3)
_cell_angle_gamma 90.00
_cell_formula_units_Z 4
_cell_length_a 4.0186(2)
_cell_length_b 33.9422(15)
_cell_length_c 11.3074(5)
_cell_measurement_reflns_used 1727
_cell_measurement_temperature 298(2)
_cell_measurement_theta_max 21.76
_cell_measurement_theta_min 3.01
_cell_volume 1525.65(12)
_computing_cell_refinement 'Bruker SMART'
_computing_data_collection 'Bruker SMART'
_computing_data_reduction 'Bruker SAINT'
_computing_molecular_graphics 'Bruker SHELXTL'
_computing_publication_material 'Bruker SHELXTL'
_computing_structure_refinement 'Bruker SHELXTL'
_computing_structure_solution 'Bruker SHELXTL'
_diffrn_ambient_temperature 298(2)
_diffrn_measured_fraction_theta_full 0.996
_diffrn_measured_fraction_theta_max 0.996
_diffrn_measurement_device_type 'CCD area detector'
_diffrn_measurement_method 'phi and omega scans'
_diffrn_radiation_monochromator graphite
_diffrn_radiation_source 'fine-focus sealed tube'
_diffrn_radiation_type MoK\a
_diffrn_radiation_wavelength 0.71073
_diffrn_reflns_av_R_equivalents 0.0781
_diffrn_reflns_av_sigmaI/netI 0.0799
_diffrn_reflns_limit_h_max 4
_diffrn_reflns_limit_h_min -4
_diffrn_reflns_limit_k_max 25
_diffrn_reflns_limit_k_min -39
_diffrn_reflns_limit_l_max 13
_diffrn_reflns_limit_l_min -13
_diffrn_reflns_number 8127
_diffrn_reflns_theta_full 24.54
_diffrn_reflns_theta_max 24.54
_diffrn_reflns_theta_min 2.18
_exptl_absorpt_coefficient_mu 0.274
_exptl_absorpt_correction_T_max 0.9837
_exptl_absorpt_correction_T_min 0.8639
_exptl_absorpt_correction_type multi-scan
_exptl_absorpt_process_details 'SADABS, Bruker (2005)'
_exptl_crystal_colour colourless
_exptl_crystal_density_diffrn 1.457
_exptl_crystal_density_method 'not measured'
_exptl_crystal_description needle
_exptl_crystal_F_000 696
_exptl_crystal_size_max 0.55
_exptl_crystal_size_mid 0.08
_exptl_crystal_size_min 0.06
_refine_diff_density_max 0.334
_refine_diff_density_min -0.348
_refine_diff_density_rms 0.059
_refine_ls_extinction_method none
_refine_ls_goodness_of_fit_ref 0.899
_refine_ls_hydrogen_treatment mixed
_refine_ls_matrix_type full
_refine_ls_number_parameters 216
_refine_ls_number_reflns 2550
_refine_ls_number_restraints 1
_refine_ls_restrained_S_all 0.899
_refine_ls_R_factor_all 0.0857
_refine_ls_R_factor_gt 0.0437
_refine_ls_shift/su_max 0.001
_refine_ls_shift/su_mean 0.000
_refine_ls_structure_factor_coef Fsqd
_refine_ls_weighting_details 'calc w=1/[\s^2^(Fo^2^)+(0.0462P)^2^+0.0000P] where P=(Fo^2^+2Fc^2^)/3'
_refine_ls_weighting_scheme calc
_refine_ls_wR_factor_gt 0.0895
_refine_ls_wR_factor_ref 0.1008
_reflns_number_gt 1535
_reflns_number_total 2550
_reflns_threshold_expression >2sigma(I)
_cod_data_source_file b900542k.txt
_cod_data_source_block of110(7k)
_cod_depositor_comments
;
The following automatic conversions were performed:
'_symmetry_cell_setting' value 'Monoclinic' changed to 'monoclinic'
according to '/home/saulius/struct/CIF-dictionaries/cif_core.dic'
dictionary named 'cif_core.dic' version 2.4.1 from 2010-06-29.

Automatic conversion script
Id: cif_fix_enum 1527 2010-12-29 10:47:43Z saulius 
;
_cod_original_sg_symbol_H-M 'P2(1)/n '
_cod_database_code 7150643

loop_
_symmetry_equiv_pos_as_xyz
'x, y, z'
'-x+1/2, y+1/2, -z+1/2'
'-x, -y, -z'
'x-1/2, -y-1/2, z-1/2'

loop_
_atom_site_label
_atom_site_type_symbol
_atom_site_fract_x
_atom_site_fract_y
_atom_site_fract_z
_atom_site_U_iso_or_equiv
_atom_site_adp_type
_atom_site_occupancy
_atom_site_symmetry_multiplicity
_atom_site_calc_flag
_atom_site_refinement_flags
_atom_site_disorder_assembly
_atom_site_disorder_group
Cl1 Cl 0.3808(2) 0.26095(2) 1.22315(7) 0.0631(3) Uani 1 1 d . . .
O1 O 0.5887(10) 0.50049(7) 0.8864(2) 0.1499(16) Uani 1 1 d D . .
O2 O 0.7454(6) 0.51329(6) 0.71950(17) 0.0673(6) Uani 1 1 d . . .
O3 O 0.5530(6) 0.43228(7) 0.96884(17) 0.0588(6) Uani 1 1 d . . .
H3O H 0.509(9) 0.4581(11) 0.967(3) 0.100(14) Uiso 1 1 d . . .
O4 O 0.8837(6) 0.38180(6) 0.44957(17) 0.0622(6) Uani 1 1 d . . .
O5 O 1.1145(5) 0.33637(5) 0.57846(15) 0.0470(5) Uani 1 1 d . . .
C1 C 0.7332(6) 0.44583(7) 0.7770(2) 0.0377(7) Uani 1 1 d . . .
C2 C 0.6601(7) 0.41957(8) 0.8679(2) 0.0386(7) Uani 1 1 d . . .
C3 C 0.6910(6) 0.37880(7) 0.8560(2) 0.0324(6) Uani 1 1 d . . .
C4 C 0.7905(6) 0.36520(8) 0.7521(2) 0.0351(7) Uani 1 1 d . . .
H4 H 0.8128 0.3382 0.7427 0.042 Uiso 1 1 calc R . .
C5 C 0.8598(6) 0.38985(8) 0.6601(2) 0.0340(6) Uani 1 1 d . . .
C6 C 0.8377(6) 0.43072(8) 0.6718(2) 0.0360(6) Uani 1 1 d . . .
C7 C 0.6870(8) 0.48822(9) 0.8002(3) 0.0507(8) Uani 1 1 d D . .
C8 C 0.7064(9) 0.55468(8) 0.7440(3) 0.0700(10) Uani 1 1 d . . .
H8A H 0.5743 0.5577 0.8076 0.105 Uiso 0.27(3) 1 calc PR A 1
H8B H 0.5953 0.5675 0.6734 0.105 Uiso 0.27(3) 1 calc PR A 1
H8C H 0.9239 0.5663 0.7671 0.105 Uiso 0.27(3) 1 calc PR A 1
H8D H 0.8135 0.5605 0.8236 0.105 Uiso 0.73(3) 1 calc PR A 2
H8E H 0.4715 0.5610 0.7368 0.105 Uiso 0.73(3) 1 calc PR A 2
H8F H 0.8085 0.5701 0.6877 0.105 Uiso 0.73(3) 1 calc PR A 2
C9 C 0.6139(6) 0.35041(7) 0.9488(2) 0.0331(6) Uani 1 1 d . . .
C10 C 0.7088(7) 0.35689(8) 1.0711(2) 0.0427(7) Uani 1 1 d . . .
H10 H 0.8215 0.3800 1.0965 0.051 Uiso 1 1 calc R . .
C11 C 0.6389(7) 0.32974(9) 1.1549(2) 0.0477(8) Uani 1 1 d . . .
H11 H 0.7042 0.3345 1.2360 0.057 Uiso 1 1 calc R . .
C12 C 0.4716(7) 0.29546(8) 1.1175(2) 0.0404(7) Uani 1 1 d . . .
C13 C 0.3750(6) 0.28814(8) 0.9979(2) 0.0395(7) Uani 1 1 d . . .
H13 H 0.2622 0.2650 0.9731 0.047 Uiso 1 1 calc R . .
C14 C 0.4472(6) 0.31549(7) 0.9150(2) 0.0367(7) Uani 1 1 d . . .
H14 H 0.3822 0.3104 0.8341 0.044 Uiso 1 1 calc R . .
C15 C 0.9507(7) 0.37058(8) 0.5509(2) 0.0396(7) Uani 1 1 d . . .
C16 C 1.2052(8) 0.31409(9) 0.4803(3) 0.0570(9) Uani 1 1 d . . .
H16A H 1.0052 0.3047 0.4316 0.085 Uiso 1 1 calc R . .
H16B H 1.3425 0.2921 0.5104 0.085 Uiso 1 1 calc R . .
H16C H 1.3286 0.3306 0.4331 0.085 Uiso 1 1 calc R . .
C17 C 0.9350(8) 0.45707(8) 0.5747(2) 0.0530(8) Uani 1 1 d . . .
H17A H 0.7356 0.4672 0.5274 0.080 Uiso 1 1 calc R . .
H17B H 1.0620 0.4422 0.5246 0.080 Uiso 1 1 calc R . .
H17C H 1.0693 0.4785 0.6104 0.080 Uiso 1 1 calc R . .

loop_
_atom_site_aniso_label
_atom_site_aniso_U_11
_atom_site_aniso_U_22
_atom_site_aniso_U_33
_atom_site_aniso_U_23
_atom_site_aniso_U_13
_atom_site_aniso_U_12
Cl1 0.0878(6) 0.0531(5) 0.0524(5) 0.0210(4) 0.0233(4) 0.0024(5)
O1 0.343(5) 0.0356(15) 0.106(2) 0.0038(14) 0.148(3) 0.021(2)
O2 0.1170(19) 0.0297(12) 0.0619(14) 0.0039(11) 0.0356(13) 0.0012(12)
O3 0.1037(18) 0.0364(13) 0.0438(12) 0.0006(10) 0.0358(11) 0.0126(13)
O4 0.1037(18) 0.0511(14) 0.0340(12) 0.0027(10) 0.0168(11) 0.0112(12)
O5 0.0598(13) 0.0425(12) 0.0397(11) -0.0064(9) 0.0111(9) 0.0104(10)
C1 0.0465(18) 0.0297(16) 0.0386(15) 0.0029(13) 0.0118(13) 0.0006(13)
C2 0.0490(17) 0.0319(17) 0.0363(15) -0.0033(13) 0.0110(13) 0.0018(14)
C3 0.0373(15) 0.0309(16) 0.0290(14) 0.0003(12) 0.0046(12) 0.0016(13)
C4 0.0394(16) 0.0294(15) 0.0354(15) -0.0007(12) 0.0021(12) 0.0025(13)
C5 0.0364(16) 0.0359(16) 0.0300(14) 0.0004(12) 0.0057(12) 0.0005(13)
C6 0.0387(16) 0.0357(17) 0.0348(15) 0.0010(12) 0.0089(12) -0.0024(13)
C7 0.079(2) 0.0333(17) 0.0442(17) -0.0006(15) 0.0242(16) 0.0010(16)
C8 0.111(3) 0.0285(19) 0.077(2) 0.0024(16) 0.036(2) -0.0021(19)
C9 0.0387(16) 0.0280(16) 0.0325(15) 0.0015(12) 0.0050(12) 0.0053(12)
C10 0.0551(18) 0.0367(17) 0.0349(16) -0.0009(13) 0.0021(14) -0.0056(14)
C11 0.062(2) 0.051(2) 0.0289(15) 0.0025(14) 0.0032(14) 0.0054(16)
C12 0.0490(18) 0.0346(17) 0.0397(17) 0.0143(13) 0.0129(14) 0.0074(14)
C13 0.0467(17) 0.0298(16) 0.0426(17) 0.0005(13) 0.0083(14) -0.0027(13)
C14 0.0451(16) 0.0345(16) 0.0304(14) 0.0020(12) 0.0050(12) 0.0043(14)
C15 0.0432(17) 0.0376(18) 0.0397(17) -0.0004(14) 0.0114(14) -0.0029(14)
C16 0.067(2) 0.053(2) 0.0558(19) -0.0172(16) 0.0249(16) 0.0046(17)
C17 0.076(2) 0.0420(19) 0.0466(17) 0.0037(14) 0.0263(16) -0.0031(16)

loop_
_atom_type_symbol
_atom_type_description
_atom_type_scat_dispersion_real
_atom_type_scat_dispersion_imag
_atom_type_scat_source
C C 0.0033 0.0016 'International Tables Vol C Tables 4.2.6.8 and 6.1.1.4'
H H 0.0000 0.0000 'International Tables Vol C Tables 4.2.6.8 and 6.1.1.4'
O O 0.0106 0.0060 'International Tables Vol C Tables 4.2.6.8 and 6.1.1.4'
Cl Cl 0.1484 0.1585 'International Tables Vol C Tables 4.2.6.8 and 6.1.1.4'

loop_
_geom_angle_atom_site_label_1
_geom_angle_atom_site_label_2
_geom_angle_atom_site_label_3
_geom_angle
_geom_angle_site_symmetry_1
_geom_angle_site_symmetry_3
_geom_angle_publ_flag
C7 O2 C8 117.9(2) . . ?
C2 O3 H3O 112(2) . . ?
C15 O5 C16 116.5(2) . . ?
C6 C1 C2 119.9(2) . . ?
C6 C1 C7 124.2(2) . . ?
C2 C1 C7 115.8(2) . . ?
O3 C2 C3 116.3(2) . . ?
O3 C2 C1 122.4(2) . . ?
C3 C2 C1 121.3(2) . . ?
C4 C3 C2 117.1(2) . . ?
C4 C3 C9 120.1(2) . . ?
C2 C3 C9 122.8(2) . . ?
C3 C4 C5 123.4(2) . . ?
C3 C4 H4 118.3 . . ?
C5 C4 H4 118.3 . . ?
C4 C5 C6 120.2(2) . . ?
C4 C5 C15 117.1(2) . . ?
C6 C5 C15 122.7(2) . . ?
C5 C6 C1 118.0(2) . . ?
C5 C6 C17 119.5(2) . . ?
C1 C6 C17 122.5(2) . . ?
O1 C7 O2 117.9(3) . . ?
O1 C7 C1 123.8(3) . . ?
O2 C7 C1 118.3(2) . . ?
O2 C8 H8A 109.5 . . ?
O2 C8 H8B 109.5 . . ?
O2 C8 H8C 109.5 . . ?
O2 C8 H8D 109.5 . . ?
O2 C8 H8E 109.5 . . ?
H8D C8 H8E 109.5 . . ?
O2 C8 H8F 109.5 . . ?
H8D C8 H8F 109.5 . . ?
H8E C8 H8F 109.5 . . ?
C14 C9 C10 117.3(2) . . ?
C14 C9 C3 120.0(2) . . ?
C10 C9 C3 122.7(2) . . ?
C11 C10 C9 121.4(3) . . ?
C11 C10 H10 119.3 . . ?
C9 C10 H10 119.3 . . ?
C12 C11 C10 119.5(3) . . ?
C12 C11 H11 120.3 . . ?
C10 C11 H11 120.3 . . ?
C13 C12 C11 120.6(2) . . ?
C13 C12 Cl1 119.6(2) . . ?
C11 C12 Cl1 119.8(2) . . ?
C12 C13 C14 119.3(3) . . ?
C12 C13 H13 120.3 . . ?
C14 C13 H13 120.3 . . ?
C13 C14 C9 121.9(2) . . ?
C13 C14 H14 119.0 . . ?
C9 C14 H14 119.0 . . ?
O4 C15 O5 121.8(2) . . ?
O4 C15 C5 127.2(3) . . ?
O5 C15 C5 110.9(2) . . ?
O5 C16 H16A 109.5 . . ?
O5 C16 H16B 109.5 . . ?
H16A C16 H16B 109.5 . . ?
O5 C16 H16C 109.5 . . ?
H16A C16 H16C 109.5 . . ?
H16B C16 H16C 109.5 . . ?
C6 C17 H17A 109.5 . . ?
C6 C17 H17B 109.5 . . ?
H17A C17 H17B 109.5 . . ?
C6 C17 H17C 109.5 . . ?
H17A C17 H17C 109.5 . . ?
H17B C17 H17C 109.5 . . ?

loop_
_geom_bond_atom_site_label_1
_geom_bond_atom_site_label_2
_geom_bond_distance
_geom_bond_site_symmetry_2
_geom_bond_publ_flag
Cl1 C12 1.749(3) . ?
O1 C7 1.180(3) . ?
O2 C7 1.294(3) . ?
O2 C8 1.445(3) . ?
O3 C2 1.348(3) . ?
O3 H3O 0.89(4) . ?
O4 C15 1.200(3) . ?
O5 C15 1.349(3) . ?
O5 C16 1.434(3) . ?
C1 C6 1.414(3) . ?
C1 C2 1.424(3) . ?
C1 C7 1.479(4) . ?
C2 C3 1.398(3) . ?
C3 C4 1.375(3) . ?
C3 C9 1.491(3) . ?
C4 C5 1.394(3) . ?
C4 H4 0.9300 . ?
C5 C6 1.398(3) . ?
C5 C15 1.490(3) . ?
C6 C17 1.511(3) . ?
C8 H8A 0.9600 . ?
C8 H8B 0.9600 . ?
C8 H8C 0.9600 . ?
C8 H8D 0.9600 . ?
C8 H8E 0.9600 . ?
C8 H8F 0.9600 . ?
C9 C14 1.387(3) . ?
C9 C10 1.397(3) . ?
C10 C11 1.380(4) . ?
C10 H10 0.9300 . ?
C11 C12 1.379(4) . ?
C11 H11 0.9300 . ?
C12 C13 1.374(3) . ?
C13 C14 1.380(3) . ?
C13 H13 0.9300 . ?
C14 H14 0.9300 . ?
C16 H16A 0.9600 . ?
C16 H16B 0.9600 . ?
C16 H16C 0.9600 . ?
C17 H17A 0.9600 . ?
C17 H17B 0.9600 . ?
C17 H17C 0.9600 . ?

loop_
_geom_hbond_atom_site_label_D
_geom_hbond_atom_site_label_H
_geom_hbond_atom_site_label_A
_geom_hbond_distance_DH
_geom_hbond_distance_HA
_geom_hbond_distance_DA
_geom_hbond_angle_DHA
_geom_hbond_site_symmetry_A
O3 H3O O1 0.89(4) 1.76(4) 2.508(3) 140(3) .
O3 H3O O1 0.89(4) 2.25(3) 2.913(3) 130(3) 3_667

loop_
_geom_torsion_atom_site_label_1
_geom_torsion_atom_site_label_2
_geom_torsion_atom_site_label_3
_geom_torsion_atom_site_label_4
_geom_torsion
_geom_torsion_site_symmetry_1
_geom_torsion_site_symmetry_2
_geom_torsion_site_symmetry_3
_geom_torsion_site_symmetry_4
_geom_torsion_publ_flag
C6 C1 C2 O3 -178.6(3) . . . . ?
C7 C1 C2 O3 0.4(4) . . . . ?
C6 C1 C2 C3 0.3(4) . . . . ?
C7 C1 C2 C3 179.4(3) . . . . ?
O3 C2 C3 C4 178.2(2) . . . . ?
C1 C2 C3 C4 -0.8(4) . . . . ?
O3 C2 C3 C9 -0.5(4) . . . . ?
C1 C2 C3 C9 -179.5(2) . . . . ?
C2 C3 C4 C5 -0.1(4) . . . . ?
C9 C3 C4 C5 178.6(2) . . . . ?
C3 C4 C5 C6 1.6(4) . . . . ?
C3 C4 C5 C15 -177.4(2) . . . . ?
C4 C5 C6 C1 -2.0(4) . . . . ?
C15 C5 C6 C1 176.9(2) . . . . ?
C4 C5 C6 C17 176.1(2) . . . . ?
C15 C5 C6 C17 -4.9(4) . . . . ?
C2 C1 C6 C5 1.1(4) . . . . ?
C7 C1 C6 C5 -177.9(3) . . . . ?
C2 C1 C6 C17 -177.0(2) . . . . ?
C7 C1 C6 C17 4.0(4) . . . . ?
C8 O2 C7 O1 3.8(5) . . . . ?
C8 O2 C7 C1 -178.7(3) . . . . ?
C6 C1 C7 O1 177.3(4) . . . . ?
C2 C1 C7 O1 -1.7(5) . . . . ?
C6 C1 C7 O2 0.0(4) . . . . ?
C2 C1 C7 O2 -179.0(3) . . . . ?
C4 C3 C9 C14 -38.9(3) . . . . ?
C2 C3 C9 C14 139.7(3) . . . . ?
C4 C3 C9 C10 139.8(3) . . . . ?
C2 C3 C9 C10 -41.6(4) . . . . ?
C14 C9 C10 C11 -0.2(4) . . . . ?
C3 C9 C10 C11 -178.9(2) . . . . ?
C9 C10 C11 C12 -0.1(4) . . . . ?
C10 C11 C12 C13 0.1(4) . . . . ?
C10 C11 C12 Cl1 -179.8(2) . . . . ?
C11 C12 C13 C14 0.0(4) . . . . ?
Cl1 C12 C13 C14 179.96(19) . . . . ?
C12 C13 C14 C9 -0.3(4) . . . . ?
C10 C9 C14 C13 0.3(4) . . . . ?
C3 C9 C14 C13 179.1(2) . . . . ?
C16 O5 C15 O4 0.1(4) . . . . ?
C16 O5 C15 C5 177.7(2) . . . . ?
C4 C5 C15 O4 145.7(3) . . . . ?
C6 C5 C15 O4 -33.3(4) . . . . ?
C4 C5 C15 O5 -31.7(3) . . . . ?
C6 C5 C15 O5 149.3(2) . . . . ?
